data_4028752
loop_
_publ_author_name
'Shuxia Cao'
'Peng Gao'
'Yanchun Guo'
'Huamin Zhao'
'Jun Wang'
'Yifan Liu'
'Yufen Zhao'

_publ_section_title
;
 Unexpected Insertion of CO2 into the Pentacoordinate P-N Bond:
 Atherton-Todd-Type Reaction of Hydrospirophosphorane with Amines
;
_journal_name_full 'Journal of Organic Chemistry'
_journal_page_first 11283
_journal_page_last 11293
_journal_paper_doi 10.1021/jo4018342
_journal_volume 78
_journal_year 2013
_chemical_absolute_configuration ad
_chemical_formula_moiety 'C23 H28 N3 O6 P'
_chemical_formula_sum 'C23 H28 N3 O6 P'
_chemical_formula_weight 473.45
_chemical_name_systematic
;
 ? 
;
_space_group_crystal_system monoclinic
_space_group_IT_number 4
_space_group_name_Hall 'P 2yb'
_space_group_name_H-M_alt 'P 1 21 1'
_symmetry_space_group_name_Hall 'P 2yb'
_symmetry_space_group_name_H-M 'P 1 21 1'
_atom_sites_solution_hydrogens geom
_atom_sites_solution_primary heavy
_atom_sites_solution_secondary difmap
_audit_creation_date 2013-05-29
_audit_creation_method
;
  Olex2 1.2
  (compiled Apr 23 2013 17:54:37, GUI svn.r4466)
;
_cell_angle_alpha 90.00
_cell_angle_beta 98.553(2)
_cell_angle_gamma 90.00
_cell_formula_units_Z 4
_cell_length_a 16.1499(3)
_cell_length_b 6.10696(15)
_cell_length_c 25.0130(7)
_cell_measurement_reflns_used 5694
_cell_measurement_temperature 291(2)
_cell_measurement_theta_max 67.4660
_cell_measurement_theta_min 3.4890
_cell_volume 2439.52(10)
_computing_cell_refinement
;
CrysAlisPro, Agilent Technologies,
Version 1.171.36.28 (release 01-02-2013 CrysAlis171 .NET)
(compiled Feb  1 2013,16:14:44)
;
_computing_data_collection
;
CrysAlisPro, Agilent Technologies,
Version 1.171.36.28 (release 01-02-2013 CrysAlis171 .NET)
(compiled Feb  1 2013,16:14:44)
;
_computing_data_reduction
;
CrysAlisPro, Agilent Technologies,
Version 1.171.36.28 (release 01-02-2013 CrysAlis171 .NET)
(compiled Feb  1 2013,16:14:44)
;
_computing_molecular_graphics
;
O. V. Dolomanov, L. J. Bourhis, R. J. Gildea, J. A. K. Howard and H. Puschmann,
OLEX2: a complete structure solution, refinement and analysis program.
J. Appl. Cryst. (2009). 42, 339-341.
;
_computing_publication_material
;
O. V. Dolomanov, L. J. Bourhis, R. J. Gildea, J. A. K. Howard and H. Puschmann,
OLEX2: a complete structure solution, refinement and analysis program.
J. Appl. Cryst. (2009). 42, 339-341.
;
_computing_structure_refinement
;
SHELXL, G.M. Sheldrick, Acta Cryst.
(2008). A64, 112-122
;
_computing_structure_solution
;
SHELXS, G.M. Sheldrick, Acta Cryst.
(2008). A64, 112-122
;
_diffrn_ambient_temperature 291.15
_diffrn_detector_area_resol_mean 16.2312
_diffrn_measured_fraction_theta_full 0.999
_diffrn_measured_fraction_theta_max 0.999
_diffrn_measurement_details
;
  1 omega  -25.00   38.00   0.5000    4.0000
omega____ theta____ kappa____ phi______ frames
    -      -33.4048   37.0000  -60.0000 126

  2 omega  -49.00   39.00   0.5000    4.0000
omega____ theta____ kappa____ phi______ frames
    -      -33.4048   37.0000   60.0000 176

  3 omega   67.00  108.00   0.5000    4.0000
omega____ theta____ kappa____ phi______ frames
    -       33.4048  178.0000 -120.0000 82

  4 omega   14.00   39.00   0.5000    4.0000
omega____ theta____ kappa____ phi______ frames
    -       33.4048   57.0000   90.0000 50

  5 omega  -72.00  -37.00   0.5000   11.0000
omega____ theta____ kappa____ phi______ frames
    -      -42.5000   77.0000  -90.0000 70

  6 omega  -57.00  -26.00   0.5000   11.0000
omega____ theta____ kappa____ phi______ frames
    -      -42.5000  -61.0000 -150.0000 62

  7 omega -102.00  -19.00   0.5000   11.0000
omega____ theta____ kappa____ phi______ frames
    -      -42.5000  -76.0000  148.9058 166

  8 omega  -44.00  -19.00   0.5000   11.0000
omega____ theta____ kappa____ phi______ frames
    -      -42.5000  -45.0000 -180.0000 50

  9 omega -118.00  -91.00   0.5000   11.0000
omega____ theta____ kappa____ phi______ frames
    -      -42.5000  178.0000 -120.0000 54

 10 omega  -84.00  -58.00   0.5000   11.0000
omega____ theta____ kappa____ phi______ frames
    -      -42.5000  -61.0000 -180.0000 52

 11 omega  -80.00  -36.00   0.5000   11.0000
omega____ theta____ kappa____ phi______ frames
    -      -42.5000  178.0000 -120.0000 88

 12 omega  -55.00  -27.00   0.5000   11.0000
omega____ theta____ kappa____ phi______ frames
    -      -42.5000  -61.0000 -180.0000 56

 13 omega   72.00  105.00   0.5000   11.0000
omega____ theta____ kappa____ phi______ frames
    -      102.1609   77.0000 -150.0000 66

 14 omega   77.00  169.00   0.5000   11.0000
omega____ theta____ kappa____ phi______ frames
    -      102.1609   77.0000   60.0000 184

 15 omega  119.00  172.00   0.5000   11.0000
omega____ theta____ kappa____ phi______ frames
    -      102.1609   77.0000   90.0000 106

 16 omega   81.00  107.00   0.5000   11.0000
omega____ theta____ kappa____ phi______ frames
    -      102.1609   61.0000  120.0000 52

 17 omega  120.00  165.00   0.5000   11.0000
omega____ theta____ kappa____ phi______ frames
    -      102.1609   77.0000  150.0000 90

 18 omega   72.00   98.00   0.5000   11.0000
omega____ theta____ kappa____ phi______ frames
    -      102.1609   77.0000   90.0000 52

 19 omega   39.00   75.00   0.5000   11.0000
omega____ theta____ kappa____ phi______ frames
    -      102.1609  -45.0000   90.0000 72

 20 omega   80.00  106.00   0.5000   11.0000
omega____ theta____ kappa____ phi______ frames
    -      102.1609   61.0000 -150.0000 52

 21 omega   72.00   98.00   0.5000   11.0000
omega____ theta____ kappa____ phi______ frames
    -      102.1609   77.0000  150.0000 52

 22 omega   80.00  106.00   0.5000   11.0000
omega____ theta____ kappa____ phi______ frames
    -      102.1609   61.0000   90.0000 52

 23 omega   80.00  105.00   0.5000   11.0000
omega____ theta____ kappa____ phi______ frames
    -      102.1609   61.0000  150.0000 50

 24 omega   81.00  108.00   0.5000   11.0000
omega____ theta____ kappa____ phi______ frames
    -      102.1609   61.0000 -180.0000 54

 25 omega   54.00   97.00   0.5000   11.0000
omega____ theta____ kappa____ phi______ frames
    -      102.1609  -45.0000  120.0000 86

 26 omega   82.00  132.00   0.5000   11.0000
omega____ theta____ kappa____ phi______ frames
    -      102.1609  -77.0000  -90.0000 100

 27 omega  105.00  171.00   0.5000   11.0000
omega____ theta____ kappa____ phi______ frames
    -      102.1609   77.0000 -180.0000 132

 28 omega   85.00  110.00   0.5000   11.0000
omega____ theta____ kappa____ phi______ frames
    -      102.1609   45.0000   90.0000 50

 29 omega  120.00  171.00   0.5000   11.0000
omega____ theta____ kappa____ phi______ frames
    -      102.1609   77.0000  120.0000 102

 30 omega   32.00   98.00   0.5000   11.0000
omega____ theta____ kappa____ phi______ frames
    -      102.1609  -45.0000   30.0000 132

 31 omega   79.00  104.00   0.5000   11.0000
omega____ theta____ kappa____ phi______ frames
    -      102.1609   45.0000  150.0000 50

 32 omega   79.00  105.00   0.5000   11.0000
omega____ theta____ kappa____ phi______ frames
    -      102.1609   30.0000  150.0000 52

 33 omega   72.00   98.00   0.5000   11.0000
omega____ theta____ kappa____ phi______ frames
    -      102.1609   77.0000  120.0000 52

 34 omega   77.00  110.00   0.5000   11.0000
omega____ theta____ kappa____ phi______ frames
    -      102.1609   30.0000 -150.0000 66

 35 omega   79.00  104.00   0.5000   11.0000
omega____ theta____ kappa____ phi______ frames
    -      102.1609   45.0000  120.0000 50

 36 omega   79.00  105.00   0.5000   11.0000
omega____ theta____ kappa____ phi______ frames
    -      102.1609   45.0000 -180.0000 52

 37 omega  117.00  158.00   0.5000   11.0000
omega____ theta____ kappa____ phi______ frames
    -      102.1609   77.0000 -150.0000 82

 38 omega   56.00  108.00   0.5000   11.0000
omega____ theta____ kappa____ phi______ frames
    -      102.1609  -94.0000   90.0000 104

 39 omega   76.00  105.00   0.5000   11.0000
omega____ theta____ kappa____ phi______ frames
    -      102.1609   30.0000 -180.0000 58

 40 omega   81.00  107.00   0.5000   11.0000
omega____ theta____ kappa____ phi______ frames
    -      102.1609   30.0000 -120.0000 52

 41 omega   72.00   98.00   0.5000   11.0000
omega____ theta____ kappa____ phi______ frames
    -      102.1609   77.0000 -180.0000 52
;
_diffrn_measurement_device_type 'Xcalibur, Eos, Gemini'
_diffrn_measurement_method '\w scans'
_diffrn_orient_matrix_UB_11 0.0423780000
_diffrn_orient_matrix_UB_12 0.0847355000
_diffrn_orient_matrix_UB_13 -0.0472614000
_diffrn_orient_matrix_UB_21 0.0864796000
_diffrn_orient_matrix_UB_22 -0.0258866000
_diffrn_orient_matrix_UB_23 0.0348484000
_diffrn_orient_matrix_UB_31 0.0057484000
_diffrn_orient_matrix_UB_32 -0.2361776000
_diffrn_orient_matrix_UB_33 -0.0207409000
_diffrn_radiation_monochromator graphite
_diffrn_radiation_type 'Cu K\a'
_diffrn_radiation_wavelength 1.5418
_diffrn_reflns_av_R_equivalents 0.0331
_diffrn_reflns_av_unetI/netI 0.0406
_diffrn_reflns_limit_h_max 18
_diffrn_reflns_limit_h_min -18
_diffrn_reflns_limit_k_max 6
_diffrn_reflns_limit_k_min -7
_diffrn_reflns_limit_l_max 22
_diffrn_reflns_limit_l_min -29
_diffrn_reflns_number 16671
_diffrn_reflns_theta_full 63.68
_diffrn_reflns_theta_max 63.68
_diffrn_reflns_theta_min 3.06
_diffrn_source 'Enhance (Cu) x-ray Source'
_exptl_absorpt_coefficient_mu 1.362
_exptl_absorpt_correction_T_max 1.00000
_exptl_absorpt_correction_T_min 0.87744
_exptl_absorpt_correction_type multi-scan
_exptl_absorpt_process_details
;
CrysAlisPro, Agilent Technologies,
Version 1.171.36.28 (release 01-02-2013 CrysAlis171 .NET)
(compiled Feb  1 2013,16:14:44)
empirical absorption correction using spherical harmonics,
 implemented in SCALE3 ABSPACK scaling algorithm.
;
_exptl_crystal_density_diffrn 1.289
_exptl_crystal_F_000 1000
_exptl_crystal_size_max 0.24
_exptl_crystal_size_mid 0.2
_exptl_crystal_size_min 0.16
_refine_diff_density_max 0.207
_refine_diff_density_min -0.220
_refine_diff_density_rms 0.040
_refine_ls_abs_structure_details 'Flack H D (1983), Acta Cryst. A39, 876-881'
_refine_ls_abs_structure_Flack 0.01(2)
_refine_ls_extinction_method none
_refine_ls_goodness_of_fit_ref 1.061
_refine_ls_hydrogen_treatment mixed
_refine_ls_matrix_type full
_refine_ls_number_parameters 620
_refine_ls_number_reflns 7585
_refine_ls_number_restraints 1
_refine_ls_restrained_S_all 1.061
_refine_ls_R_factor_all 0.0503
_refine_ls_R_factor_gt 0.0429
_refine_ls_shift/su_max 0.001
_refine_ls_shift/su_mean 0.000
_refine_ls_structure_factor_coef Fsqd
_refine_ls_weighting_details 'calc w=1/[\s^2^(Fo^2^)+(0.0627P)^2^+0.0453P] where P=(Fo^2^+2Fc^2^)/3'
_refine_ls_weighting_scheme calc
_refine_ls_wR_factor_gt 0.1070
_refine_ls_wR_factor_ref 0.1120
_reflns_number_gt 6609
_reflns_number_total 7585
_reflns_threshold_expression >2sigma(I)
_cod_data_source_file jo4018342_si_002_5.cif
_cod_data_source_block 20130584
_cod_database_code 4028752
_chemical_oxdiff_formula C20H20N4O4P2
_reflns_odcompleteness_completeness 99.93
_reflns_odcompleteness_iscentric 1
_reflns_odcompleteness_theta 63.60
_olex2_refinement_description
;
1. Fixed Uiso
 At 1.2 times of:
  All C(H) groups, All C(H,H) groups, All C(H,H,H,H) groups
 At 1.5 times of:
  All C(H,H,H) groups
2. Uiso/Uaniso restraints and constraints
Uanis(C21') = Uanis(C1A)
3. others
 Sof(C1A)=Sof(H1AA)=Sof(H1AB)=Sof(H1AC)=Sof(H20C)=Sof(H20D)=1-FVAR(1)
 Sof(H20A)=Sof(H20B)=Sof(C21')=Sof(H21A)=Sof(H21B)=Sof(H21C)=FVAR(1)
4.a Ternary CH refined with riding coordinates:
 C2(H2A), C2'(H2'A), C11(H11), C11'(H11')
4.b Secondary CH2 refined with riding coordinates:
 C3(H3A,H3B), C3'(H3'A,H3'B), C12(H12C,H12D), C12'(H12A,H12B), C20(H20E,H20F),
 C20'(H20C,H20D), C20'(H20A,H20B), C22(H22C,H22D), C22'(H22A,H22B)
4.c Aromatic/amide H refined with riding coordinates:
 C5(H5), C5'(H5'), C6(H6), C6'(H6'), C7(H7), C7'(H7'), C8(H8), C8'(H8'),
 C9(H9), C9'(H9'), C14(H14), C14'(H14'), C15(H15), C15'(H15'), C16(H16),
 C16'(H16'), C17(H17), C17'(H17'), C18(H18), C18'(H18')
4.d Idealised Me refined as rotating group:
 C1A(H1AA,H1AB,H1AC), C21(H21D,H21E,H21F), C21'(H21A,H21B,H21C), C23(H23D,H23E,
 H23F), C23'(H23A,H23B,H23C)
;

loop_
_space_group_symop_id
_space_group_symop_operation_xyz
1 'x, y, z'
2 '-x, y+1/2, -z'

loop_
_atom_site_label
_atom_site_type_symbol
_atom_site_fract_x
_atom_site_fract_y
_atom_site_fract_z
_atom_site_U_iso_or_equiv
_atom_site_adp_type
_atom_site_occupancy
_atom_site_symmetry_multiplicity
_atom_site_calc_flag
_atom_site_refinement_flags
_atom_site_disorder_assembly
_atom_site_disorder_group
P1 P 0.42365(4) 0.47655(11) 0.27100(3) 0.04355(17) Uani 1 1 d . . .
P1' P 0.08623(4) 0.44898(12) 0.76977(3) 0.04514(18) Uani 1 1 d . . .
O1 O 0.38610(12) 0.2126(3) 0.26829(9) 0.0534(5) Uani 1 1 d . . .
O1' O 0.04982(12) 0.1849(3) 0.77739(9) 0.0526(5) Uani 1 1 d . . .
O2 O 0.27914(13) 0.0069(4) 0.23077(12) 0.0726(7) Uani 1 1 d . . .
O2' O -0.06546(13) -0.0184(4) 0.76317(11) 0.0691(6) Uani 1 1 d . . .
O3 O 0.46393(11) 0.7409(3) 0.26910(8) 0.0480(5) Uani 1 1 d . . .
O3' O 0.11887(11) 0.7120(3) 0.75912(8) 0.0508(5) Uani 1 1 d . . .
O4 O 0.57702(12) 0.9285(4) 0.25671(9) 0.0567(5) Uani 1 1 d . . .
O4' O 0.20296(13) 0.9057(3) 0.71480(9) 0.0577(5) Uani 1 1 d . . .
O5 O 0.41748(11) 0.5078(4) 0.33476(8) 0.0560(5) Uani 1 1 d . . .
O5' O 0.12130(12) 0.4562(4) 0.83379(8) 0.0592(5) Uani 1 1 d . . .
O6 O 0.27988(14) 0.4223(5) 0.33376(10) 0.0748(7) Uani 1 1 d . . .
O6' O 0.25714(14) 0.5459(5) 0.83065(10) 0.0782(8) Uani 1 1 d . . .
N1 N 0.34298(15) 0.5548(5) 0.22831(11) 0.0489(6) Uani 1 1 d . . .
N1' N -0.01045(15) 0.5326(4) 0.75658(11) 0.0515(6) Uani 1 1 d . . .
N2 N 0.51466(14) 0.3822(5) 0.26224(11) 0.0488(6) Uani 1 1 d . . .
N2' N 0.14818(16) 0.3566(5) 0.72954(11) 0.0510(6) Uani 1 1 d . . .
N3 N 0.35233(19) 0.6064(6) 0.40390(11) 0.0688(8) Uani 1 1 d . . .
N3' N 0.19703(18) 0.6225(7) 0.90452(12) 0.0808(10) Uani 1 1 d . A .
C1 C 0.31156(18) 0.1851(5) 0.23779(14) 0.0549(8) Uani 1 1 d . . .
C1' C -0.03268(18) 0.1584(5) 0.76473(13) 0.0508(7) Uani 1 1 d . . .
C1A C 0.1203(6) 0.451(2) 0.9677(5) 0.108(2) Uani 0.456(7) 1 d P A 2
H1AA H 0.1156 0.3150 0.9483 0.162 Uiso 0.456(7) 1 calc PR A 2
H1AB H 0.0729 0.4692 0.9863 0.162 Uiso 0.456(7) 1 calc PR A 2
H1AC H 0.1708 0.4513 0.9934 0.162 Uiso 0.456(7) 1 calc PR A 2
C2 C 0.27749(17) 0.3946(5) 0.21272(13) 0.0528(7) Uani 1 1 d . . .
H2A H 0.2270 0.4362 0.2277 0.063 Uiso 1 1 calc R . .
C2' C -0.07747(17) 0.3733(5) 0.75366(14) 0.0523(7) Uani 1 1 d . . .
H2'A H -0.1099 0.4027 0.7830 0.063 Uiso 1 1 calc R . .
C3 C 0.2563(2) 0.3664(6) 0.15153(14) 0.0654(9) Uani 1 1 d . . .
H3A H 0.3075 0.3342 0.1371 0.079 Uiso 1 1 calc R . .
H3B H 0.2195 0.2411 0.1442 0.079 Uiso 1 1 calc R . .
C3' C -0.13699(19) 0.3773(6) 0.70004(14) 0.0597(8) Uani 1 1 d . . .
H3'A H -0.1730 0.2495 0.6984 0.072 Uiso 1 1 calc R . .
H3'B H -0.1724 0.5057 0.6995 0.072 Uiso 1 1 calc R . .
C4 C 0.2153(2) 0.5610(7) 0.12234(14) 0.0679(9) Uani 1 1 d . . .
C4' C -0.09474(19) 0.3803(6) 0.65026(14) 0.0609(8) Uani 1 1 d . . .
C5 C 0.1293(3) 0.5852(9) 0.11751(18) 0.0954(14) Uani 1 1 d . . .
H5 H 0.0972 0.4811 0.1322 0.115 Uiso 1 1 calc R . .
C5' C -0.1003(3) 0.5650(8) 0.61865(18) 0.0868(12) Uani 1 1 d . . .
H5' H -0.1286 0.6871 0.6288 0.104 Uiso 1 1 calc R . .
C6 C 0.0913(4) 0.7668(14) 0.0905(3) 0.137(3) Uani 1 1 d . . .
H6 H 0.0335 0.7826 0.0872 0.164 Uiso 1 1 calc R . .
C6' C -0.0643(4) 0.5716(11) 0.5718(2) 0.1107(17) Uani 1 1 d . . .
H6' H -0.0693 0.6977 0.5507 0.133 Uiso 1 1 calc R . .
C7 C 0.1364(7) 0.9197(13) 0.0692(2) 0.145(3) Uani 1 1 d . . .
H7 H 0.1099 1.0414 0.0521 0.174 Uiso 1 1 calc R . .
C7' C -0.0223(3) 0.3993(12) 0.5563(2) 0.1069(18) Uani 1 1 d . . .
H7' H 0.0019 0.4063 0.5249 0.128 Uiso 1 1 calc R . .
C8 C 0.2212(5) 0.8967(10) 0.0726(2) 0.124(2) Uani 1 1 d . . .
H8 H 0.2523 0.9998 0.0568 0.149 Uiso 1 1 calc R . .
C8' C -0.0151(3) 0.2099(10) 0.5876(2) 0.1017(16) Uani 1 1 d . . .
H8' H 0.0141 0.0896 0.5772 0.122 Uiso 1 1 calc R . .
C9 C 0.2609(3) 0.7156(8) 0.10016(17) 0.0874(12) Uani 1 1 d . . .
H9 H 0.3188 0.7011 0.1033 0.105 Uiso 1 1 calc R . .
C9' C -0.0515(3) 0.2017(8) 0.63422(17) 0.0813(11) Uani 1 1 d . . .
H9' H -0.0469 0.0749 0.6550 0.098 Uiso 1 1 calc R . .
C10 C 0.54240(17) 0.7561(5) 0.26088(12) 0.0467(7) Uani 1 1 d . . .
C10' C 0.17683(17) 0.7319(5) 0.72637(12) 0.0475(7) Uani 1 1 d . . .
C11 C 0.58262(16) 0.5329(5) 0.25757(12) 0.0467(7) Uani 1 1 d . . .
H11 H 0.6260 0.5144 0.2891 0.056 Uiso 1 1 calc R . .
C11' C 0.20235(17) 0.5096(5) 0.70693(12) 0.0457(6) Uani 1 1 d . . .
H11' H 0.2609 0.4799 0.7219 0.055 Uiso 1 1 calc R . .
C12 C 0.62230(16) 0.5023(5) 0.20649(12) 0.0533(7) Uani 1 1 d . . .
H12C H 0.6675 0.6072 0.2071 0.064 Uiso 1 1 calc R . .
H12D H 0.6468 0.3571 0.2073 0.064 Uiso 1 1 calc R . .
C12' C 0.1910(2) 0.4916(6) 0.64572(12) 0.0606(8) Uani 1 1 d . . .
H12A H 0.2071 0.3453 0.6362 0.073 Uiso 1 1 calc R . .
H12B H 0.1320 0.5095 0.6319 0.073 Uiso 1 1 calc R . .
C13 C 0.56436(19) 0.5284(6) 0.15414(13) 0.0564(8) Uani 1 1 d . . .
C13' C 0.2403(2) 0.6552(6) 0.61781(12) 0.0557(8) Uani 1 1 d . . .
C14 C 0.5588(3) 0.7251(8) 0.12705(16) 0.0775(11) Uani 1 1 d . . .
H14 H 0.5887 0.8447 0.1427 0.093 Uiso 1 1 calc R . .
C14' C 0.1997(3) 0.8123(7) 0.58401(16) 0.0787(11) Uani 1 1 d . . .
H14' H 0.1415 0.8121 0.5773 0.094 Uiso 1 1 calc R . .
C15 C 0.5107(4) 0.7492(11) 0.0779(2) 0.1048(17) Uani 1 1 d . . .
H15 H 0.5094 0.8834 0.0603 0.126 Uiso 1 1 calc R . .
C15' C 0.2426(3) 0.9694(9) 0.55983(18) 0.0947(13) Uani 1 1 d . . .
H15' H 0.2138 1.0748 0.5375 0.114 Uiso 1 1 calc R . .
C16 C 0.4652(3) 0.5821(13) 0.05474(19) 0.112(2) Uani 1 1 d . . .
H16 H 0.4323 0.6006 0.0212 0.135 Uiso 1 1 calc R . .
C16' C 0.3283(3) 0.9689(9) 0.56897(16) 0.0863(11) Uani 1 1 d . . .
H16' H 0.3579 1.0744 0.5528 0.104 Uiso 1 1 calc R . .
C17 C 0.4672(3) 0.3794(11) 0.0810(2) 0.1053(18) Uani 1 1 d . . .
H17 H 0.4356 0.2625 0.0653 0.126 Uiso 1 1 calc R . .
C17' C 0.3700(3) 0.8163(8) 0.60125(17) 0.0851(12) Uani 1 1 d . . .
H17' H 0.4282 0.8177 0.6076 0.102 Uiso 1 1 calc R . .
C18 C 0.5173(2) 0.3553(8) 0.13123(15) 0.0745(10) Uani 1 1 d . . .
H18 H 0.5190 0.2217 0.1492 0.089 Uiso 1 1 calc R . .
C18' C 0.3261(2) 0.6560(7) 0.62530(14) 0.0687(10) Uani 1 1 d . . .
H18' H 0.3555 0.5486 0.6466 0.082 Uiso 1 1 calc R . .
C19 C 0.34310(19) 0.5070(6) 0.35645(13) 0.0591(8) Uani 1 1 d . . .
C19' C 0.1978(2) 0.5468(6) 0.85500(14) 0.0636(9) Uani 1 1 d . . .
C20 C 0.2785(3) 0.6242(8) 0.43216(16) 0.0833(12) Uani 1 1 d . . .
H20E H 0.2281 0.6193 0.4058 0.100 Uiso 1 1 calc R . .
H20F H 0.2799 0.7644 0.4505 0.100 Uiso 1 1 calc R . .
C20' C 0.1227(3) 0.6223(9) 0.93157(17) 0.0853(13) Uani 1 1 d . . .
H20C H 0.1206 0.7596 0.9508 0.102 Uiso 0.456(7) 1 calc PR A 2
H20D H 0.0733 0.6148 0.9044 0.102 Uiso 0.456(7) 1 calc PR A 2
H20A H 0.0949 0.4819 0.9256 0.102 Uiso 0.544(7) 1 calc PR A 1
H20B H 0.1402 0.6385 0.9702 0.102 Uiso 0.544(7) 1 calc PR A 1
C21 C 0.2754(3) 0.4467(10) 0.47219(19) 0.1105(16) Uani 1 1 d . . .
H21D H 0.2697 0.3081 0.4539 0.166 Uiso 1 1 calc R . .
H21E H 0.2283 0.4694 0.4909 0.166 Uiso 1 1 calc R . .
H21F H 0.3260 0.4475 0.4977 0.166 Uiso 1 1 calc R . .
C21' C 0.0667(5) 0.7850(18) 0.9142(4) 0.108(2) Uani 0.544(7) 1 d P A 1
H21A H 0.0922 0.9251 0.9228 0.162 Uiso 0.544(7) 1 calc PR A 1
H21B H 0.0181 0.7703 0.9318 0.162 Uiso 0.544(7) 1 calc PR A 1
H21C H 0.0506 0.7737 0.8758 0.162 Uiso 0.544(7) 1 calc PR A 1
C22 C 0.4286(3) 0.7196(10) 0.42774(19) 0.0978(15) Uani 1 1 d . . .
H22C H 0.4766 0.6440 0.4175 0.117 Uiso 1 1 calc R . .
H22D H 0.4331 0.7137 0.4668 0.117 Uiso 1 1 calc R . .
C22' C 0.2741(3) 0.7267(13) 0.9328(2) 0.121(2) Uani 1 1 d . . .
H22A H 0.2814 0.6841 0.9706 0.145 Uiso 1 1 calc R A .
H22B H 0.3217 0.6714 0.9175 0.145 Uiso 1 1 calc R . .
C23 C 0.4304(5) 0.9516(13) 0.4105(3) 0.164(3) Uani 1 1 d . . .
H23D H 0.4324 0.9582 0.3724 0.245 Uiso 1 1 calc R . .
H23E H 0.4791 1.0221 0.4297 0.245 Uiso 1 1 calc R . .
H23F H 0.3810 1.0249 0.4183 0.245 Uiso 1 1 calc R . .
C23' C 0.2738(4) 0.9667(15) 0.9295(3) 0.166(3) Uani 1 1 d . A .
H23A H 0.2643 1.0108 0.8922 0.250 Uiso 1 1 calc R . .
H23B H 0.3268 1.0224 0.9465 0.250 Uiso 1 1 calc R . .
H23C H 0.2300 1.0239 0.9476 0.250 Uiso 1 1 calc R . .
H1' H -0.0185(18) 0.689(6) 0.7550(12) 0.051(9) Uiso 1 1 d . . .
H2' H 0.156(2) 0.221(7) 0.7258(14) 0.068(12) Uiso 1 1 d . . .
H2 H 0.5229(18) 0.249(6) 0.2594(12) 0.043(9) Uiso 1 1 d . . .
H1 H 0.332(3) 0.694(8) 0.2278(16) 0.084(14) Uiso 1 1 d . . .

loop_
_atom_site_aniso_label
_atom_site_aniso_U_11
_atom_site_aniso_U_22
_atom_site_aniso_U_33
_atom_site_aniso_U_23
_atom_site_aniso_U_13
_atom_site_aniso_U_12
P1 0.0393(3) 0.0376(4) 0.0545(4) 0.0005(3) 0.0096(3) 0.0033(3)
P1' 0.0424(3) 0.0378(4) 0.0568(4) -0.0043(3) 0.0123(3) -0.0002(3)
O1 0.0459(10) 0.0391(12) 0.0768(14) 0.0033(10) 0.0145(9) 0.0026(9)
O1' 0.0470(11) 0.0395(13) 0.0732(13) 0.0035(9) 0.0148(9) 0.0012(9)
O2 0.0511(11) 0.0455(16) 0.123(2) -0.0076(13) 0.0186(12) -0.0070(11)
O2' 0.0540(11) 0.0393(14) 0.1183(19) -0.0007(13) 0.0266(12) -0.0063(11)
O3 0.0399(10) 0.0361(12) 0.0690(13) -0.0032(9) 0.0110(8) 0.0039(8)
O3' 0.0466(10) 0.0403(12) 0.0686(13) -0.0090(9) 0.0186(9) -0.0013(9)
O4 0.0466(10) 0.0407(13) 0.0842(15) -0.0044(10) 0.0140(9) -0.0055(9)
O4' 0.0601(12) 0.0384(14) 0.0782(14) -0.0050(10) 0.0220(10) -0.0060(9)
O5 0.0436(10) 0.0639(15) 0.0607(12) 0.0023(10) 0.0088(8) 0.0041(9)
O5' 0.0560(11) 0.0633(14) 0.0599(12) -0.0049(11) 0.0140(9) -0.0069(11)
O6 0.0497(12) 0.098(2) 0.0792(15) -0.0075(14) 0.0187(11) -0.0050(12)
O6' 0.0507(12) 0.114(2) 0.0703(15) -0.0134(14) 0.0118(11) -0.0045(12)
N1 0.0414(12) 0.0407(17) 0.0637(15) -0.0023(11) 0.0044(11) 0.0021(10)
N1' 0.0446(13) 0.0352(16) 0.0754(17) -0.0056(11) 0.0114(11) 0.0011(10)
N2 0.0418(12) 0.0358(16) 0.0700(16) 0.0000(11) 0.0125(11) 0.0048(10)
N2' 0.0532(14) 0.0361(16) 0.0668(16) -0.0026(12) 0.0191(12) 0.0020(11)
N3 0.0665(18) 0.085(2) 0.0581(17) -0.0035(15) 0.0215(13) 0.0095(15)
N3' 0.0562(17) 0.127(3) 0.0600(18) -0.0208(18) 0.0102(13) -0.0128(17)
C1 0.0453(15) 0.041(2) 0.082(2) -0.0064(15) 0.0214(15) 0.0015(14)
C1' 0.0495(16) 0.040(2) 0.0663(19) 0.0003(13) 0.0210(14) 0.0015(13)
C1A 0.080(4) 0.123(7) 0.122(6) -0.017(5) 0.022(4) 0.004(4)
C2 0.0405(14) 0.048(2) 0.0709(19) -0.0096(14) 0.0122(13) 0.0000(12)
C2' 0.0440(15) 0.0439(18) 0.073(2) -0.0039(14) 0.0223(14) -0.0029(12)
C3 0.0604(19) 0.064(2) 0.071(2) -0.0229(17) 0.0072(16) 0.0001(16)
C3' 0.0461(16) 0.052(2) 0.081(2) -0.0033(16) 0.0095(15) -0.0010(14)
C4 0.070(2) 0.076(3) 0.0557(19) -0.0208(17) 0.0034(16) 0.0085(18)
C4' 0.0504(16) 0.062(2) 0.068(2) -0.0067(17) 0.0023(14) -0.0108(15)
C5 0.074(3) 0.126(4) 0.083(3) -0.008(3) 0.000(2) 0.023(3)
C5' 0.090(3) 0.086(3) 0.084(3) 0.004(2) 0.013(2) -0.006(2)
C6 0.116(5) 0.168(8) 0.116(5) -0.012(5) -0.015(4) 0.062(5)
C6' 0.126(4) 0.126(5) 0.081(3) 0.014(3) 0.021(3) -0.020(4)
C7 0.225(9) 0.114(6) 0.080(4) -0.021(3) -0.027(5) 0.071(6)
C7' 0.097(3) 0.155(6) 0.070(3) -0.012(3) 0.016(2) -0.019(4)
C8 0.225(8) 0.083(4) 0.062(3) -0.010(2) 0.013(4) 0.003(4)
C8' 0.086(3) 0.134(5) 0.085(3) -0.044(3) 0.013(2) 0.010(3)
C9 0.107(3) 0.086(3) 0.071(3) -0.019(2) 0.016(2) -0.005(3)
C9' 0.085(3) 0.076(3) 0.083(3) -0.018(2) 0.014(2) 0.005(2)
C10 0.0452(15) 0.0448(19) 0.0488(16) -0.0055(13) 0.0028(12) -0.0001(13)
C10' 0.0430(14) 0.0448(19) 0.0546(17) -0.0080(14) 0.0066(12) -0.0005(13)
C11 0.0400(13) 0.0419(18) 0.0576(17) -0.0001(12) 0.0050(12) 0.0045(11)
C11' 0.0420(13) 0.0384(17) 0.0581(16) -0.0033(12) 0.0119(11) 0.0003(11)
C12 0.0408(13) 0.049(2) 0.0719(19) 0.0001(14) 0.0154(13) 0.0038(13)
C12' 0.0633(17) 0.060(2) 0.0603(18) -0.0123(16) 0.0132(14) -0.0106(16)
C13 0.0503(15) 0.063(2) 0.0592(18) -0.0042(15) 0.0193(14) 0.0087(14)
C13' 0.0607(18) 0.061(2) 0.0455(16) -0.0042(14) 0.0097(13) -0.0042(15)
C14 0.083(2) 0.080(3) 0.073(2) 0.011(2) 0.022(2) 0.014(2)
C14' 0.068(2) 0.092(3) 0.078(3) 0.017(2) 0.0155(19) 0.007(2)
C15 0.119(4) 0.123(5) 0.073(3) 0.019(3) 0.019(3) 0.042(4)
C15' 0.098(3) 0.095(3) 0.092(3) 0.034(3) 0.017(2) 0.016(3)
C16 0.097(4) 0.179(6) 0.060(3) -0.004(4) 0.003(2) 0.053(4)
C16' 0.095(3) 0.096(3) 0.071(2) 0.013(2) 0.022(2) -0.016(3)
C17 0.078(3) 0.153(5) 0.083(3) -0.046(3) 0.006(2) 0.009(3)
C17' 0.067(2) 0.114(4) 0.074(3) 0.005(2) 0.0106(19) -0.016(2)
C18 0.067(2) 0.084(3) 0.072(2) -0.015(2) 0.0097(18) 0.0061(19)
C18' 0.0601(19) 0.087(3) 0.058(2) 0.0102(17) 0.0039(15) 0.0004(18)
C19 0.0556(18) 0.065(2) 0.0597(19) 0.0124(16) 0.0196(14) 0.0109(16)
C19' 0.0507(17) 0.079(3) 0.062(2) -0.0053(16) 0.0095(15) -0.0034(15)
C20 0.083(3) 0.103(3) 0.069(2) 0.002(2) 0.030(2) 0.020(2)
C20' 0.073(2) 0.117(4) 0.068(2) -0.020(2) 0.0170(19) -0.018(2)
C21 0.132(4) 0.123(4) 0.086(3) 0.014(3) 0.046(3) -0.007(4)
C21' 0.080(4) 0.123(7) 0.122(6) -0.017(5) 0.022(4) 0.004(4)
C22 0.094(3) 0.125(4) 0.076(3) -0.027(3) 0.020(2) -0.005(3)
C22' 0.072(3) 0.211(7) 0.080(3) -0.048(4) 0.014(2) -0.039(4)
C23 0.210(8) 0.119(6) 0.174(7) -0.031(5) 0.069(6) -0.056(6)
C23' 0.153(6) 0.206(8) 0.155(6) -0.066(6) 0.075(5) -0.115(6)

loop_
_atom_type_symbol
_atom_type_description
_atom_type_scat_dispersion_real
_atom_type_scat_dispersion_imag
_atom_type_scat_source
C C 0.0181 0.0091 'International Tables Vol C Tables 4.2.6.8 and 6.1.1.4'
H H 0.0000 0.0000 'International Tables Vol C Tables 4.2.6.8 and 6.1.1.4'
N N 0.0311 0.0180 'International Tables Vol C Tables 4.2.6.8 and 6.1.1.4'
O O 0.0492 0.0322 'International Tables Vol C Tables 4.2.6.8 and 6.1.1.4'
P P 0.2955 0.4335 'International Tables Vol C Tables 4.2.6.8 and 6.1.1.4'

loop_
_geom_angle_atom_site_label_1
_geom_angle_atom_site_label_2
_geom_angle_atom_site_label_3
_geom_angle
O1 P1 O3 175.79(11)
O5 P1 O1 94.36(12)
O5 P1 O3 89.75(11)
O5 P1 N1 116.71(12)
N1 P1 O1 90.35(12)
N1 P1 O3 88.61(12)
N2 P1 O1 89.03(12)
N2 P1 O3 88.63(12)
N2 P1 O5 111.30(12)
N2 P1 N1 131.88(14)
O3' P1' O1' 177.04(11)
O5' P1' O1' 89.50(12)
O5' P1' O3' 93.29(12)
O5' P1' N1' 112.07(13)
O5' P1' N2' 117.79(13)
N1' P1' O1' 89.04(12)
N1' P1' O3' 89.00(12)
N2' P1' O1' 89.73(12)
N2' P1' O3' 89.83(12)
N2' P1' N1' 130.11(15)
C1 O1 P1 115.0(2)
C1' O1' P1' 115.44(19)
C10 O3 P1 116.16(19)
C10' O3' P1' 115.93(19)
C19 O5 P1 124.5(2)
C19' O5' P1' 123.43(19)
P1 N1 H1 116(3)
C2 N1 P1 117.3(2)
C2 N1 H1 122(3)
P1' N1' H1' 116.0(18)
C2' N1' P1' 119.1(2)
C2' N1' H1' 124.6(18)
P1 N2 H2 121(2)
C11 N2 P1 119.8(2)
C11 N2 H2 119(2)
P1' N2' H2' 122(2)
C11' N2' P1' 118.8(2)
C11' N2' H2' 118(2)
C19 N3 C20 118.2(3)
C19 N3 C22 124.0(3)
C22 N3 C20 117.5(3)
C19' N3' C20' 123.7(3)
C19' N3' C22' 118.2(3)
C20' N3' C22' 117.9(3)
O1 C1 C2 112.1(3)
O2 C1 O1 122.0(3)
O2 C1 C2 125.8(3)
O1' C1' C2' 112.0(3)
O2' C1' O1' 122.5(3)
O2' C1' C2' 125.5(3)
H1AA C1A H1AB 109.5
H1AA C1A H1AC 109.5
H1AB C1A H1AC 109.5
C20' C1A H1AA 109.5
C20' C1A H1AB 109.5
C20' C1A H1AC 109.5
N1 C2 C1 104.9(2)
N1 C2 H2A 109.7
N1 C2 C3 113.0(3)
C1 C2 H2A 109.7
C1 C2 C3 109.8(3)
C3 C2 H2A 109.7
N1' C2' C1' 104.0(2)
N1' C2' H2'A 108.5
N1' C2' C3' 113.6(3)
C1' C2' H2'A 108.5
C1' C2' C3' 113.4(3)
C3' C2' H2'A 108.5
C2 C3 H3A 108.6
C2 C3 H3B 108.6
H3A C3 H3B 107.6
C4 C3 C2 114.6(3)
C4 C3 H3A 108.6
C4 C3 H3B 108.6
C2' C3' H3'A 108.5
C2' C3' H3'B 108.5
H3'A C3' H3'B 107.5
C4' C3' C2' 115.0(2)
C4' C3' H3'A 108.5
C4' C3' H3'B 108.5
C5 C4 C3 119.5(4)
C9 C4 C3 121.4(4)
C9 C4 C5 119.0(4)
C5' C4' C3' 119.2(3)
C5' C4' C9' 118.2(4)
C9' C4' C3' 122.6(4)
C4 C5 H5 120.3
C4 C5 C6 119.5(6)
C6 C5 H5 120.3
C4' C5' H5' 119.6
C4' C5' C6' 120.8(5)
C6' C5' H5' 119.6
C5 C6 H6 119.3
C7 C6 C5 121.4(7)
C7 C6 H6 119.3
C5' C6' H6' 119.5
C7' C6' C5' 121.1(5)
C7' C6' H6' 119.5
C6 C7 H7 119.9
C6 C7 C8 120.1(7)
C8 C7 H7 119.9
C6' C7' H7' 120.2
C6' C7' C8' 119.6(5)
C8' C7' H7' 120.2
C7 C8 H8 120.3
C7 C8 C9 119.4(6)
C9 C8 H8 120.3
C7' C8' H8' 120.2
C9' C8' C7' 119.6(5)
C9' C8' H8' 120.2
C4 C9 C8 120.6(5)
C4 C9 H9 119.7
C8 C9 H9 119.7
C4' C9' H9' 119.6
C8' C9' C4' 120.7(5)
C8' C9' H9' 119.6
O3 C10 C11 112.0(3)
O4 C10 O3 123.0(3)
O4 C10 C11 124.9(3)
O3' C10' C11' 111.3(3)
O4' C10' O3' 122.3(3)
O4' C10' C11' 126.5(3)
N2 C11 C10 103.3(2)
N2 C11 H11 108.7
N2 C11 C12 114.0(3)
C10 C11 H11 108.7
C10 C11 C12 113.1(3)
C12 C11 H11 108.7
N2' C11' C10' 104.0(2)
N2' C11' H11' 109.6
N2' C11' C12' 110.9(2)
C10' C11' H11' 109.6
C12' C11' C10' 112.9(3)
C12' C11' H11' 109.6
C11 C12 H12C 108.4
C11 C12 H12D 108.4
H12C C12 H12D 107.4
C13 C12 C11 115.7(2)
C13 C12 H12C 108.4
C13 C12 H12D 108.4
C11' C12' H12A 108.5
C11' C12' H12B 108.5
H12A C12' H12B 107.5
C13' C12' C11' 115.1(3)
C13' C12' H12A 108.5
C13' C12' H12B 108.5
C14 C13 C12 120.6(3)
C14 C13 C18 118.3(4)
C18 C13 C12 121.1(3)
C14' C13' C12' 120.6(3)
C18' C13' C12' 122.0(3)
C18' C13' C14' 117.4(3)
C13 C14 H14 119.1
C15 C14 C13 121.7(5)
C15 C14 H14 119.1
C13' C14' H14' 119.0
C15' C14' C13' 122.0(4)
C15' C14' H14' 119.0
C14 C15 H15 119.6
C16 C15 C14 120.8(6)
C16 C15 H15 119.6
C14' C15' H15' 120.4
C16' C15' C14' 119.2(4)
C16' C15' H15' 120.4
C15 C16 H16 120.1
C15 C16 C17 119.8(5)
C17 C16 H16 120.1
C15' C16' H16' 119.9
C17' C16' C15' 120.3(4)
C17' C16' H16' 119.9
C16 C17 H17 120.5
C18 C17 C16 119.0(5)
C18 C17 H17 120.5
C16' C17' H17' 119.9
C16' C17' C18' 120.3(4)
C18' C17' H17' 119.9
C13 C18 C17 120.2(5)
C13 C18 H18 119.9
C17 C18 H18 119.9
C13' C18' C17' 120.7(4)
C13' C18' H18' 119.6
C17' C18' H18' 119.6
O6 C19 O5 122.5(3)
O6 C19 N3 126.4(3)
N3 C19 O5 111.1(3)
O6' C19' O5' 122.3(3)
O6' C19' N3' 126.3(3)
N3' C19' O5' 111.4(3)
N3 C20 H20E 109.1
N3 C20 H20F 109.1
N3 C20 C21 112.4(4)
H20E C20 H20F 107.9
C21 C20 H20E 109.1
C21 C20 H20F 109.1
N3' C20' H20C 108.7
N3' C20' H20D 108.7
N3' C20' H20A 108.8
N3' C20' H20B 108.8
C1A C20' N3' 114.0(6)
C1A C20' H20C 108.7
C1A C20' H20D 108.7
C1A C20' H20A 51.4
C1A C20' H20B 57.3
H20C C20' H20D 107.6
H20C C20' H20A 142.3
H20C C20' H20B 56.2
H20D C20' H20A 62.3
H20D C20' H20B 142.3
H20A C20' H20B 107.7
C21' C20' N3' 113.6(6)
C21' C20' C1A 132.2(7)
C21' C20' H20C 57.3
C21' C20' H20D 51.4
C21' C20' H20A 108.8
C21' C20' H20B 108.8
C20 C21 H21D 109.5
C20 C21 H21E 109.5
C20 C21 H21F 109.5
H21D C21 H21E 109.5
H21D C21 H21F 109.5
H21E C21 H21F 109.5
C20' C21' H21A 109.5
C20' C21' H21B 109.5
C20' C21' H21C 109.5
N3 C22 H22C 109.0
N3 C22 H22D 109.0
N3 C22 C23 112.7(5)
H22C C22 H22D 107.8
C23 C22 H22C 109.0
C23 C22 H22D 109.0
N3' C22' H22A 108.8
N3' C22' H22B 108.8
H22A C22' H22B 107.6
C23' C22' N3' 114.0(6)
C23' C22' H22A 108.8
C23' C22' H22B 108.8
C22 C23 H23D 109.5
C22 C23 H23E 109.5
C22 C23 H23F 109.5
H23D C23 H23E 109.5
H23D C23 H23F 109.5
H23E C23 H23F 109.5
C22' C23' H23A 109.5
C22' C23' H23B 109.5
C22' C23' H23C 109.5
H23A C23' H23B 109.5
H23A C23' H23C 109.5
H23B C23' H23C 109.5

loop_
_geom_bond_atom_site_label_1
_geom_bond_atom_site_label_2
_geom_bond_distance
P1 O1 1.720(2)
P1 O3 1.744(2)
P1 O5 1.624(2)
P1 N1 1.629(3)
P1 N2 1.624(2)
P1' O1' 1.737(2)
P1' O3' 1.723(2)
P1' O5' 1.618(2)
P1' N1' 1.629(2)
P1' N2' 1.622(2)
O1 C1 1.337(4)
O1' C1' 1.333(3)
O2 C1 1.209(4)
O2' C1' 1.201(4)
O3 C10 1.317(3)
O3' C10' 1.338(3)
O4 C10 1.204(4)
O4' C10' 1.194(4)
O5 C19 1.390(3)
O5' C19' 1.386(4)
O6 C19 1.208(4)
O6' C19' 1.209(4)
N1 C2 1.451(4)
N1 H1 0.87(5)
N1' C2' 1.449(4)
N1' H1' 0.96(4)
N2 C11 1.450(4)
N2 H2 0.83(3)
N2' C11' 1.451(4)
N2' H2' 0.85(4)
N3 C19 1.321(4)
N3 C20 1.477(4)
N3 C22 1.460(6)
N3' C19' 1.324(4)
N3' C20' 1.462(5)
N3' C22' 1.481(5)
C1 C2 1.493(5)
C1' C2' 1.504(4)
C1A H1AA 0.9600
C1A H1AB 0.9600
C1A H1AC 0.9600
C1A C20' 1.385(13)
C2 H2A 0.9800
C2 C3 1.527(5)
C2' H2'A 0.9800
C2' C3' 1.530(5)
C3 H3A 0.9700
C3 H3B 0.9700
C3 C4 1.496(5)
C3' H3'A 0.9700
C3' H3'B 0.9700
C3' C4' 1.506(5)
C4 C5 1.384(6)
C4 C9 1.365(6)
C4' C5' 1.373(6)
C4' C9' 1.386(5)
C5 H5 0.9300
C5 C6 1.392(8)
C5' H5' 0.9300
C5' C6' 1.384(6)
C6 H6 0.9300
C6 C7 1.342(10)
C6' H6' 0.9300
C6' C7' 1.340(8)
C7 H7 0.9300
C7 C8 1.367(9)
C7' H7' 0.9300
C7' C8' 1.391(7)
C8 H8 0.9300
C8 C9 1.406(8)
C8' H8' 0.9300
C8' C9' 1.384(6)
C9 H9 0.9300
C9' H9' 0.9300
C10 C11 1.517(4)
C10' C11' 1.519(4)
C11 H11 0.9800
C11 C12 1.524(4)
C11' H11' 0.9800
C11' C12' 1.519(4)
C12 H12C 0.9700
C12 H12D 0.9700
C12 C13 1.500(4)
C12' H12A 0.9700
C12' H12B 0.9700
C12' C13' 1.511(4)
C13 C14 1.376(5)
C13 C18 1.376(5)
C13' C14' 1.378(5)
C13' C18' 1.371(5)
C14 H14 0.9300
C14 C15 1.360(6)
C14' H14' 0.9300
C14' C15' 1.375(6)
C15 H15 0.9300
C15 C16 1.338(8)
C15' H15' 0.9300
C15' C16' 1.369(6)
C16 H16 0.9300
C16 C17 1.400(8)
C16' H16' 0.9300
C16' C17' 1.346(6)
C17 H17 0.9300
C17 C18 1.397(6)
C17' H17' 0.9300
C17' C18' 1.395(5)
C18 H18 0.9300
C18' H18' 0.9300
C20 H20E 0.9700
C20 H20F 0.9700
C20 C21 1.482(6)
C20' H20C 0.9700
C20' H20D 0.9700
C20' H20A 0.9700
C20' H20B 0.9700
C20' C21' 1.370(10)
C21 H21D 0.9600
C21 H21E 0.9600
C21 H21F 0.9600
C21' H21A 0.9600
C21' H21B 0.9600
C21' H21C 0.9600
C22 H22C 0.9700
C22 H22D 0.9700
C22 C23 1.483(9)
C22' H22A 0.9700
C22' H22B 0.9700
C22' C23' 1.468(11)
C23 H23D 0.9600
C23 H23E 0.9600
C23 H23F 0.9600
C23' H23A 0.9600
C23' H23B 0.9600
C23' H23C 0.9600

loop_
_geom_hbond_atom_site_label_D
_geom_hbond_atom_site_label_H
_geom_hbond_atom_site_label_A
_geom_hbond_distance_DH
_geom_hbond_distance_HA
_geom_hbond_distance_DA
_geom_hbond_angle_DHA
_geom_hbond_site_symmetry_A
N1' H1' O2' 0.96(4) 1.96(4) 2.894(4) 162(3) 1_565
N2' H2' O4' 0.85(4) 2.10(4) 2.932(3) 167(3) 1_545
N2 H2 O4 0.83(3) 2.15(4) 2.958(4) 165(3) 1_545
N1 H1 O2 0.87(5) 2.10(5) 2.951(4) 166(4) 1_565
